data_1004122
loop_
_publ_author_name
'Drache, M'
'Conflant, P'
'Obbade, S'
'Wignacourt, J P'
'Watanabe, A'

_publ_section_title
;
Stability, thermal behaviour, and crystal structure of ion ordered Bi1-
x Lnx O1.5 phases (Ln = Sm - Dy)
;
_journal_coden_ASTM JSSCBI
_journal_name_full 'Journal of Solid State Chemistry'
_journal_page_first 98
_journal_page_last 104
_journal_paper_doi 10.1006/jssc.1996.7236
_journal_volume 129
_journal_year 1997
_chemical_formula_structural 'Bi0.65 Gd0.35 O1.5'
_chemical_formula_sum 'Bi0.65 Gd0.35 O1.5'
_chemical_name_systematic 'Bismuth gadolinium oxide (0.65/0.35/1.5)'
_space_group_IT_number 199
_symmetry_cell_setting cubic
_symmetry_Int_Tables_number 199
_symmetry_space_group_name_Hall 'I 2b 2c 3'
_symmetry_space_group_name_H-M 'I 21 3'
_cell_angle_alpha 90
_cell_angle_beta 90
_cell_angle_gamma 90
_cell_formula_units_Z 32
_cell_length_a 11.0488(1)
_cell_length_b 11.0488(1)
_cell_length_c 11.0488(1)
_cell_volume 1348.8
_exptl_crystal_density_meas 8.44
_refine_ls_R_factor_all 0.089
_cod_original_formula_sum 'Bi.65 Gd.35 O1.5'
_cod_database_code 1004122

loop_
_symmetry_equiv_pos_as_xyz
x,y,z
y,z,x
z,x,y
1/2+x,1/2-y,-z
1/2+y,1/2-z,-x
1/2+z,1/2-x,-y
-x,1/2+y,1/2-z
-y,1/2+z,1/2-x
-z,1/2+x,1/2-y
1/2-x,-y,1/2+z
1/2-y,-z,1/2+x
1/2-z,-x,1/2+y
1/2+x,1/2+y,1/2+z
1/2+y,1/2+z,1/2+x
1/2+z,1/2+x,1/2+y
x,-y,1/2-z
y,-z,1/2-x
z,-x,1/2-y
1/2-x,y,-z
1/2-y,z,-x
1/2-z,x,-y
-x,1/2-y,z
-y,1/2-z,x
-z,1/2-x,y

loop_
_atom_site_label
_atom_site_type_symbol
_atom_site_symmetry_multiplicity
_atom_site_Wyckoff_symbol
_atom_site_fract_x
_atom_site_fract_y
_atom_site_fract_z
_atom_site_occupancy
_atom_site_attached_hydrogens
_atom_site_calc_flag
Bi1 Bi3+ 8 a 0.2702(2) 0.2702(2) 0.2702(2) 1. 0 d
Bi2 Bi3+ 12 b -0.0163(4) 0. 0.25 1. 0 d
Bi3 Bi3+ 12 b 0.4979(6) 0. 0.25 0.066 0 d
Gd1 Gd3+ 12 b 0.4979(6) 0. 0.25 0.934 0 d
O1 O2- 24 c 0.373(3) 0.079(5) 0.388(4) 1. 0 d
O2 O2- 24 c 0.127(4) 0.349(3) 0.139(4) 1. 0 d

loop_
_atom_type_symbol
_atom_type_oxidation_number
Bi3+ 3.000
Gd3+ 3.000
O2- -2.000
